data_7018266
loop_
_publ_author_name
'Gennari, Marcello'
'P\'ecaut, Jacques'
'Collomb, Marie-No\"elle'
'Duboc, Carole'

_publ_section_title
;
 A copper thiolate centre for electron transfer: mononuclear vs. dinuclear
 complexes.
;
_journal_issue 11
_journal_name_full 'Dalton transactions (Cambridge, England : 2003)'
_journal_page_first 3130
_journal_page_last 3133
_journal_paper_doi 10.1039/c2dt12355j
_journal_volume 41
_journal_year 2012
_chemical_formula_moiety 'C38 H30 Cu N2 S2 '
_chemical_formula_sum 'C38 H30 Cu N2 S2'
_chemical_formula_weight 642.33
_space_group_IT_number 2
_symmetry_cell_setting triclinic
_symmetry_Int_Tables_number 2
_symmetry_space_group_name_Hall '-P 1'
_symmetry_space_group_name_H-M 'P -1'
_audit_creation_date 2009-02-24
_audit_creation_method 'by teXsan v1.8'
_audit_update_record
;
?
;
_cell_angle_alpha 88.37(1)
_cell_angle_beta 76.90(2)
_cell_angle_gamma 84.81(2)
_cell_formula_units_Z 2
_cell_length_a 9.109(2)
_cell_length_b 12.802(3)
_cell_length_c 13.188(2)
_cell_measurement_reflns_used 3550
_cell_measurement_temperature 200.0
_cell_measurement_theta_max 25.00
_cell_measurement_theta_min 1.59
_cell_volume 1491.7(5)
_computing_cell_refinement 'Enraf-Nonius kappa ccd'
_computing_data_collection 'Enraf-Nonius kappa ccd'
_computing_data_reduction 'teXsan (MSC, 1992-1997)'
_computing_publication_material 'teXsan (MSC, 1992-1997)'
_computing_structure_refinement 'teXsan (MSC, 1992-1997)'
_computing_structure_solution 'SIR 92'
_diffrn_ambient_temperature 200.0
_diffrn_measured_fraction_theta_full 0.99
_diffrn_measured_fraction_theta_max 0.99
_diffrn_measurement_device_type 'Bruker Enraf Nonius kappa CCD'
_diffrn_measurement_method 'phi and omega scans'
_diffrn_radiation_detector CCD
_diffrn_radiation_monochromator graphite
_diffrn_radiation_source 'X-ray tube'
_diffrn_radiation_type 'Mo K\a'
_diffrn_radiation_wavelength 0.71073
_diffrn_reflns_av_R_equivalents 0.15317
_diffrn_reflns_av_sigmaI/netI 0.070
_diffrn_reflns_limit_h_max 10
_diffrn_reflns_limit_h_min -10
_diffrn_reflns_limit_k_max 15
_diffrn_reflns_limit_k_min -15
_diffrn_reflns_limit_l_max 15
_diffrn_reflns_limit_l_min -15
_diffrn_reflns_number 19203
_diffrn_reflns_reduction_process 'Lp corrections applied'
_diffrn_reflns_theta_full 25.00
_diffrn_reflns_theta_max 25.00
_diffrn_reflns_theta_min 1.59
_diffrn_standards_decay_% 0.00
_diffrn_standards_interval_count 0
_diffrn_standards_number 0
_exptl_absorpt_coefficient_mu 0.903
_exptl_absorpt_correction_type none
_exptl_crystal_colour 'dark green'
_exptl_crystal_density_diffrn 1.430
_exptl_crystal_density_meas ?
_exptl_crystal_description needle
_exptl_crystal_F_000 666.00
_exptl_crystal_size_max 0.40
_exptl_crystal_size_mid 0.10
_exptl_crystal_size_min 0.10
_refine_diff_density_max 0.92
_refine_diff_density_min -0.69
_refine_ls_extinction_method none
_refine_ls_goodness_of_fit_all 1.930
_refine_ls_goodness_of_fit_ref 1.930
_refine_ls_hydrogen_treatment \`Oconstr\'O
_refine_ls_matrix_type full
_refine_ls_number_constraints 0
_refine_ls_number_parameters 388
_refine_ls_number_reflns 3550
_refine_ls_number_restraints 0
_refine_ls_R_factor_all 0.0941
_refine_ls_R_factor_gt 0.0653
_refine_ls_shift/su_max 0.0035
_refine_ls_shift/su_mean 0.0002
_refine_ls_structure_factor_coef F
_refine_ls_weighting_details 'w = 1/[\s^2^(Fo)]'
_refine_ls_weighting_scheme sigma
_refine_ls_wR_factor_all 0.0711
_refine_ls_wR_factor_ref 0.0672
_reflns_number_gt 3550
_reflns_number_total 5202
_reflns_threshold_expression I>2.00\s(I)
_cod_data_source_file c2dt12355j.txt
_cod_data_source_block compound2
_cod_depositor_comments
;
The following automatic conversions were performed:

'_exptl_crystal_density_meas' value 'not measured' was changed to '?'
- the value is perceived as not measured.

Automatic conversion script
Id: cif_fix_values 3008 2015-01-20 13:52:24Z robertas 
;
_cod_original_cell_volume 1491.7(6)
_cod_original_sg_symbol_H-M 'P -1 '
_cod_original_formula_sum 'C38 H30 Cu N2 S2 '
_cod_database_code 7018266

loop_
_symmetry_equiv_pos_as_xyz
' +x, +y, +z'
' -x, -y, -z'

loop_
_atom_site_label
_atom_site_fract_x
_atom_site_fract_y
_atom_site_fract_z
_atom_site_U_iso_or_equiv
_atom_site_occupancy
_atom_site_adp_type
_atom_site_calc_flag
Cu(1) 0.58841(6) 0.25197(5) 0.99723(5) 0.0191(2) 1.000 Uani d
S(1) 0.7204(1) 0.2167(1) 1.11894(9) 0.0226(3) 1.000 Uani d
S(2) 0.7896(1) 0.3081(1) 0.88700(9) 0.0236(3) 1.000 Uani d
N(1) 0.4216(4) 0.1577(3) 1.0501(3) 0.018(1) 1.000 Uani d
N(2) 0.4244(4) 0.3319(3) 0.9392(3) 0.021(1) 1.000 Uani d
C(1) 0.2901(5) 0.1895(4) 1.0256(4) 0.022(1) 1.000 Uani d
C(2) 0.1605(5) 0.1378(4) 1.0569(4) 0.026(1) 1.000 Uani d
C(3) 0.1694(5) 0.0481(4) 1.1163(4) 0.032(2) 1.000 Uani d
C(4) 0.3031(6) 0.0157(4) 1.1419(4) 0.028(1) 1.000 Uani d
C(5) 0.4283(5) 0.0696(4) 1.1099(4) 0.020(1) 1.000 Uani d
C(6) 0.5746(5) 0.0341(4) 1.1382(4) 0.021(1) 1.000 Uani d
C(7) 0.6336(5) 0.1094(3) 1.2043(3) 0.017(1) 1.000 Uani d
C(8) 0.5019(5) 0.1483(4) 1.2933(3) 0.021(1) 1.000 Uani d
C(9) 0.4255(6) 0.2472(4) 1.2976(4) 0.029(1) 1.000 Uani d
C(10) 0.3016(6) 0.2746(4) 1.3775(4) 0.033(2) 1.000 Uani d
C(11) 0.2525(6) 0.2038(4) 1.4553(4) 0.033(2) 1.000 Uani d
C(12) 0.3263(6) 0.1052(4) 1.4527(4) 0.034(2) 1.000 Uani d
C(13) 0.4488(6) 0.0774(4) 1.3733(4) 0.026(1) 1.000 Uani d
C(14) 0.7606(5) 0.0559(4) 1.2516(3) 0.017(1) 1.000 Uani d
C(15) 0.8119(5) -0.0502(4) 1.2390(4) 0.023(1) 1.000 Uani d
C(16) 0.9207(5) -0.0934(4) 1.2885(4) 0.030(1) 1.000 Uani d
C(17) 0.9824(6) -0.0335(5) 1.3497(4) 0.033(2) 1.000 Uani d
C(18) 0.9340(6) 0.0719(4) 1.3618(4) 0.030(1) 1.000 Uani d
C(19) 0.8249(5) 0.1148(4) 1.3137(4) 0.025(1) 1.000 Uani d
C(20) 0.2924(5) 0.2885(4) 0.9621(4) 0.023(1) 1.000 Uani d
C(21) 0.1663(6) 0.3321(4) 0.9306(5) 0.042(2) 1.000 Uani d
C(22) 0.1746(7) 0.4261(5) 0.8771(5) 0.056(2) 1.000 Uani d
C(23) 0.3099(6) 0.4721(4) 0.8553(5) 0.041(2) 1.000 Uani d
C(24) 0.4354(5) 0.4231(4) 0.8850(4) 0.022(1) 1.000 Uani d
C(25) 0.5802(5) 0.4713(4) 0.8600(4) 0.023(1) 1.000 Uani d
C(26) 0.7170(5) 0.4022(4) 0.7968(4) 0.020(1) 1.000 Uani d
C(27) 0.8498(5) 0.4700(4) 0.7512(3) 0.020(1) 1.000 Uani d
C(28) 0.8661(6) 0.5646(4) 0.7935(4) 0.031(1) 1.000 Uani d
C(29) 0.9846(6) 0.6236(4) 0.7520(4) 0.036(2) 1.000 Uani d
C(30) 1.0897(6) 0.5895(4) 0.6662(4) 0.042(2) 1.000 Uani d
C(31) 1.0767(7) 0.4952(5) 0.6220(5) 0.055(2) 1.000 Uani d
C(32) 0.9574(6) 0.4365(4) 0.6651(4) 0.041(2) 1.000 Uani d
C(33) 0.6697(5) 0.3506(4) 0.7082(4) 0.025(1) 1.000 Uani d
C(34) 0.5967(7) 0.4106(4) 0.6424(4) 0.038(2) 1.000 Uani d
C(35) 0.5531(7) 0.3678(5) 0.5612(4) 0.047(2) 1.000 Uani d
C(36) 0.5853(6) 0.2621(5) 0.5420(4) 0.043(2) 1.000 Uani d
C(37) 0.6571(6) 0.2033(4) 0.6035(5) 0.040(2) 1.000 Uani d
C(38) 0.6988(6) 0.2442(4) 0.6868(4) 0.031(1) 1.000 Uani d
H(1) 0.0688 0.1631 1.0383 0.031 1.000 Uiso c
H(2) 0.0836 0.0095 1.1391 0.039 1.000 Uiso c
H(3) 0.3094 -0.0459 1.1830 0.033 1.000 Uiso c
H(4) 0.6490 0.0224 1.0754 0.025 1.000 Uiso c
H(5) 0.5617 -0.0301 1.1758 0.025 1.000 Uiso c
H(6) 0.4588 0.2973 1.2448 0.034 1.000 Uiso c
H(7) 0.2502 0.3427 1.3785 0.040 1.000 Uiso c
H(8) 0.1681 0.2229 1.5105 0.039 1.000 Uiso c
H(9) 0.2925 0.0559 1.5062 0.041 1.000 Uiso c
H(10) 0.4985 0.0088 1.3727 0.031 1.000 Uiso c
H(11) 0.7714 -0.0926 1.1959 0.027 1.000 Uiso c
H(12) 0.9535 -0.1658 1.2802 0.036 1.000 Uiso c
H(13) 1.0577 -0.0641 1.3835 0.040 1.000 Uiso c
H(14) 0.9768 0.1143 1.4036 0.036 1.000 Uiso c
H(15) 0.7921 0.1872 1.3232 0.030 1.000 Uiso c
H(16) 0.0753 0.2981 0.9456 0.050 1.000 Uiso c
H(17) 0.0887 0.4587 0.8555 0.067 1.000 Uiso c
H(18) 0.3167 0.5377 0.8197 0.049 1.000 Uiso c
H(19) 0.6037 0.4889 0.9237 0.028 1.000 Uiso c
H(20) 0.5671 0.5335 0.8208 0.028 1.000 Uiso c
H(21) 0.7932 0.5896 0.8532 0.037 1.000 Uiso c
H(22) 0.9929 0.6882 0.7831 0.043 1.000 Uiso c
H(23) 1.1715 0.6301 0.6370 0.050 1.000 Uiso c
H(24) 1.1496 0.4707 0.5620 0.066 1.000 Uiso c
H(25) 0.9497 0.3716 0.6344 0.049 1.000 Uiso c
H(26) 0.5763 0.4839 0.6540 0.046 1.000 Uiso c
H(27) 0.5009 0.4106 0.5184 0.056 1.000 Uiso c
H(28) 0.5566 0.2315 0.4854 0.051 1.000 Uiso c
H(29) 0.6804 0.1306 0.5893 0.048 1.000 Uiso c
H(30) 0.7477 0.1994 0.7301 0.037 1.000 Uiso c

loop_
_atom_site_aniso_label
_atom_site_aniso_U_11
_atom_site_aniso_U_22
_atom_site_aniso_U_33
_atom_site_aniso_U_12
_atom_site_aniso_U_13
_atom_site_aniso_U_23
Cu(1) 0.0207(3) 0.0172(3) 0.0199(3) -0.0021(2) -0.0057(2) 0.0031(2)
S(1) 0.0249(7) 0.0234(7) 0.0224(6) -0.0100(6) -0.0095(5) 0.0082(5)
S(2) 0.0214(7) 0.0254(7) 0.0236(7) -0.0005(5) -0.0062(5) 0.0102(6)
N(1) 0.019(2) 0.018(2) 0.016(2) -0.003(2) -0.002(2) -0.006(2)
N(2) 0.020(2) 0.022(2) 0.021(2) 0.003(2) -0.006(2) -0.002(2)
C(1) 0.023(3) 0.023(3) 0.021(3) -0.002(2) -0.006(2) -0.009(2)
C(2) 0.016(3) 0.036(3) 0.027(3) -0.003(2) -0.007(2) -0.004(2)
C(3) 0.023(3) 0.048(3) 0.026(3) -0.023(3) -0.001(2) 0.008(3)
C(4) 0.034(3) 0.030(3) 0.021(3) -0.013(2) -0.006(2) 0.007(2)
C(5) 0.025(3) 0.017(3) 0.019(3) -0.006(2) -0.001(2) -0.002(2)
C(6) 0.027(3) 0.017(3) 0.019(3) -0.005(2) -0.007(2) 0.006(2)
C(7) 0.024(2) 0.012(2) 0.018(2) -0.008(2) -0.006(2) 0.002(2)
C(8) 0.027(3) 0.025(3) 0.011(2) -0.007(2) -0.005(2) -0.004(2)
C(9) 0.038(3) 0.022(3) 0.023(3) 0.006(2) -0.007(2) 0.005(2)
C(10) 0.041(3) 0.025(3) 0.030(3) 0.012(3) -0.008(3) 0.000(2)
C(11) 0.033(3) 0.033(3) 0.029(3) 0.004(3) -0.001(3) -0.005(3)
C(12) 0.036(3) 0.029(3) 0.032(3) -0.007(3) 0.005(3) 0.003(3)
C(13) 0.035(3) 0.009(2) 0.032(3) 0.000(2) -0.006(2) 0.000(2)
C(14) 0.018(2) 0.020(3) 0.012(2) -0.001(2) -0.001(2) 0.008(2)
C(15) 0.028(3) 0.017(3) 0.022(3) -0.003(2) -0.003(2) 0.005(2)
C(16) 0.025(3) 0.026(3) 0.034(3) 0.002(2) 0.000(2) 0.017(2)
C(17) 0.025(3) 0.052(4) 0.020(3) 0.001(3) -0.007(2) 0.016(3)
C(18) 0.029(3) 0.037(3) 0.026(3) -0.002(2) -0.010(2) 0.007(2)
C(19) 0.026(3) 0.022(3) 0.029(3) -0.001(2) -0.009(2) 0.001(2)
C(20) 0.020(3) 0.022(3) 0.030(3) -0.003(2) -0.010(2) 0.000(2)
C(21) 0.028(3) 0.034(3) 0.069(4) -0.013(3) -0.020(3) 0.018(3)
C(22) 0.037(3) 0.060(4) 0.078(4) -0.001(3) -0.035(3) 0.025(4)
C(23) 0.034(3) 0.030(3) 0.060(4) 0.000(3) -0.017(3) 0.020(3)
C(24) 0.028(3) 0.023(3) 0.018(2) 0.000(2) -0.012(2) -0.003(2)
C(25) 0.032(3) 0.013(3) 0.027(3) -0.002(2) -0.013(2) -0.003(2)
C(26) 0.028(3) 0.015(3) 0.021(3) -0.001(2) -0.012(2) 0.002(2)
C(27) 0.030(3) 0.015(2) 0.018(2) -0.003(2) -0.012(2) 0.002(2)
C(28) 0.034(3) 0.025(3) 0.036(3) -0.002(2) -0.009(2) -0.002(2)
C(29) 0.041(3) 0.018(3) 0.048(3) -0.009(3) -0.007(3) 0.004(3)
C(30) 0.047(3) 0.034(3) 0.047(4) -0.027(3) -0.011(3) 0.020(3)
C(31) 0.056(4) 0.071(5) 0.031(3) -0.034(3) 0.016(3) -0.007(3)
C(32) 0.051(4) 0.035(3) 0.035(3) -0.019(3) -0.002(3) -0.011(3)
C(33) 0.028(3) 0.024(3) 0.022(3) -0.006(2) -0.006(2) 0.006(2)
C(34) 0.065(4) 0.018(3) 0.038(3) 0.003(3) -0.028(3) -0.001(2)
C(35) 0.066(4) 0.045(4) 0.037(3) -0.001(3) -0.030(3) 0.001(3)
C(36) 0.043(3) 0.049(4) 0.042(3) -0.009(3) -0.018(3) -0.021(3)
C(37) 0.051(3) 0.021(3) 0.053(4) -0.008(3) -0.018(3) -0.014(3)
C(38) 0.041(3) 0.013(3) 0.039(3) -0.003(2) -0.009(3) 0.001(2)

loop_
_atom_type_symbol
_atom_type_oxidation_number
_atom_type_number_in_cell
_atom_type_scat_dispersion_real
_atom_type_scat_dispersion_imag
_atom_type_scat_source
C 0 76 0.002 0.002
;International Tables for Crystallography
(1992, Vol. C, Tables 4.2.6.8 and 6.1.1.1)
;
H 0 60 0.000 0.000
;International Tables for Crystallography
(1992, Vol. C, Table 6.1.1.2)
;
N 0 4 0.004 0.003
;International Tables for Crystallography
(1992, Vol. C, Tables 4.2.6.8 and 6.1.1.1)
;
S 0 4 0.110 0.124
;International Tables for Crystallography
(1992, Vol. C, Tables 4.2.6.8 and 6.1.1.1)
;
Cu 0 2 0.263 1.266
;International Tables for Crystallography
(1992, Vol. C, Tables 4.2.6.8 and 6.1.1.1)
;

loop_
_geom_angle_atom_site_label_1
_geom_angle_atom_site_label_2
_geom_angle_atom_site_label_3
_geom_angle
_geom_angle_publ_flag
S1 CU1 S2 91.49(5) yes
S1 CU1 N1 98.5(1) yes
S1 CU1 N2 153.3(1) yes
S2 CU1 N1 156.4(1) yes
S2 CU1 N2 99.0(1) yes
N1 CU1 N2 81.5(2) yes
CU1 S1 C7 108.3(2) yes
CU1 S2 C26 106.8(2) yes
CU1 N1 C1 114.6(3) yes
CU1 N1 C5 127.1(3) yes
C1 N1 C5 118.3(4) yes
CU1 N2 C20 113.7(3) yes
CU1 N2 C24 126.6(3) yes
C20 N2 C24 119.6(4) yes
N1 C1 C2 123.7(5) yes
N1 C1 C20 114.5(4) yes
N1 C1 H1 147.1 no
C2 C1 C20 121.8(4) yes
C1 C2 C3 117.4(5) yes
C1 C2 H1 121.3 no
C3 C2 H1 121.3 no
C2 C3 C4 119.1(5) yes
C2 C3 H2 120.5 no
C4 C3 H2 120.5 no
C3 C4 C5 121.7(5) yes
C3 C4 H3 119.2 no
C5 C4 H3 119.2 no
N1 C5 C4 119.9(5) yes
N1 C5 C6 118.5(4) yes
C4 C5 C6 121.6(4) yes
C5 C6 C7 116.2(4) yes
C5 C6 H4 107.8 no
C5 C6 H5 107.8 no
C7 C6 H4 107.8 no
C7 C6 H5 107.8 no
H4 C6 H5 109.5 no
S1 C7 C6 108.9(3) yes
S1 C7 C8 113.7(3) yes
S1 C7 C14 105.6(3) yes
C6 C7 C8 108.1(4) yes
C6 C7 C14 112.0(4) yes
C8 C7 C14 108.5(4) yes
C7 C8 C9 124.6(4) yes
C7 C8 C13 118.0(4) yes
C9 C8 C13 117.2(4) yes
C8 C9 C10 121.3(4) yes
C8 C9 H6 119.4 no
C10 C9 H6 119.4 no
C9 C10 C11 120.3(5) yes
C9 C10 H7 119.8 no
C11 C10 H7 119.8 no
C10 C11 C12 119.5(5) yes
C10 C11 H8 120.3 no
C12 C11 H8 120.3 no
C11 C12 C13 120.5(5) yes
C11 C12 H9 119.8 no
C13 C12 H9 119.8 no
C8 C13 C12 121.2(4) yes
C8 C13 H10 119.4 no
C12 C13 H10 119.4 no
C7 C14 C15 123.9(4) yes
C7 C14 C19 118.4(4) yes
C15 C14 C19 117.6(4) yes
C14 C15 C16 120.3(5) yes
C14 C15 H11 119.8 no
C16 C15 H11 119.8 no
C15 C16 C17 120.9(5) yes
C15 C16 H12 119.5 no
C17 C16 H12 119.5 no
C16 C17 C18 119.4(5) yes
C16 C17 H13 120.3 no
C18 C17 H13 120.3 no
C17 C18 C19 119.9(5) yes
C17 C18 H14 120.0 no
C19 C18 H14 120.0 no
C14 C19 C18 121.8(5) yes
C14 C19 H15 119.1 no
C18 C19 H15 119.1 no
N2 C20 C1 115.6(4) yes
N2 C20 C21 122.4(5) yes
C1 C20 C21 121.9(4) yes
C20 C21 C22 118.7(5) yes
C20 C21 H16 120.6 no
C22 C21 H16 120.6 no
C21 C22 C23 118.9(5) yes
C21 C22 H17 120.6 no
C23 C22 H17 120.6 no
C22 C23 C24 120.3(5) yes
C22 C23 H18 119.8 no
C24 C23 H18 119.8 no
N2 C24 C23 119.9(5) yes
N2 C24 C25 119.8(4) yes
C23 C24 C25 120.2(5) yes
C24 C25 C26 115.6(4) yes
C24 C25 H19 107.9 no
C24 C25 H20 107.9 no
C26 C25 H19 107.9 no
C26 C25 H20 107.9 no
H19 C25 H20 109.5 no
S2 C26 C25 108.7(3) yes
S2 C26 C27 105.2(3) yes
S2 C26 C33 114.0(3) yes
C25 C26 C27 110.4(4) yes
C25 C26 C33 109.3(4) yes
C27 C26 C33 109.2(4) yes
C26 C27 C28 122.9(4) yes
C26 C27 C32 119.9(4) yes
C28 C27 C32 117.2(5) yes
C27 C28 C29 122.1(5) yes
C27 C28 H21 119.0 no
C29 C28 H21 119.0 no
C28 C29 C30 119.9(5) yes
C28 C29 H22 120.1 no
C30 C29 H22 120.1 no
C29 C30 C31 119.5(5) yes
C29 C30 H23 120.3 no
C31 C30 H23 120.3 no
C30 C31 C32 119.9(5) yes
C30 C31 H24 120.1 no
C32 C31 H24 120.1 no
C27 C32 C31 121.5(5) yes
C27 C32 H25 119.3 no
C31 C32 H25 119.3 no
C26 C33 C34 120.1(4) yes
C26 C33 C38 123.4(5) yes
C34 C33 C38 116.5(5) yes
C33 C34 C35 122.2(5) yes
C33 C34 H26 118.9 no
C35 C34 H26 118.9 no
C34 C35 C36 119.5(6) yes
C34 C35 H27 120.3 no
C36 C35 H27 120.3 no
C35 C36 C37 119.3(5) yes
C35 C36 H28 120.4 no
C37 C36 H28 120.4 no
C36 C37 C38 122.2(5) yes
C36 C37 H29 118.9 no
C38 C37 H29 118.9 no
C33 C38 C37 120.3(5) yes
C33 C38 H30 119.8 no
C37 C38 H30 119.8 no

loop_
_geom_bond_atom_site_label_1
_geom_bond_atom_site_label_2
_geom_bond_distance
_geom_bond_publ_flag
CU1 S1 2.227(1) yes
CU1 S2 2.227(1) yes
CU1 N1 2.014(4) yes
CU1 N2 2.016(4) yes
S1 C7 1.867(4) yes
S2 C26 1.853(5) yes
N1 C1 1.336(6) yes
N1 C5 1.363(6) yes
N2 C20 1.339(6) yes
N2 C24 1.351(6) yes
C1 C2 1.381(7) yes
C1 C20 1.498(7) yes
C2 C3 1.378(7) yes
C2 H1 0.95 no
C3 C4 1.362(7) yes
C3 H2 0.95 no
C4 C5 1.364(7) yes
C4 H3 0.95 no
C5 C6 1.493(7) yes
C6 C7 1.527(7) yes
C6 H4 0.95 no
C6 H5 0.95 no
C7 C8 1.534(6) yes
C7 C14 1.534(6) yes
C8 C9 1.385(7) yes
C8 C13 1.402(6) yes
C9 C10 1.385(7) yes
C9 H6 0.95 no
C10 C11 1.374(7) yes
C10 H7 0.95 no
C11 C12 1.373(7) yes
C11 H8 0.95 no
C12 C13 1.374(7) yes
C12 H9 0.95 no
C13 H10 0.95 no
C14 C15 1.398(6) yes
C14 C19 1.384(7) yes
C15 C16 1.375(7) yes
C15 H11 0.95 no
C16 C17 1.368(7) yes
C16 H12 0.95 no
C17 C18 1.383(7) yes
C17 H13 0.95 no
C18 C19 1.363(7) yes
C18 H14 0.95 no
C19 H15 0.95 no
C20 C21 1.375(7) yes
C21 C22 1.376(8) yes
C21 H16 0.95 no
C22 C23 1.382(8) yes
C22 H17 0.95 no
C23 C24 1.383(7) yes
C23 H18 0.95 no
C24 C25 1.472(7) yes
C25 C26 1.550(6) yes
C25 H19 0.95 no
C25 H20 0.95 no
C26 C27 1.552(7) yes
C26 C33 1.520(7) yes
C27 C28 1.381(7) yes
C27 C32 1.371(7) yes
C28 C29 1.376(7) yes
C28 H21 0.95 no
C29 C30 1.360(7) yes
C29 H22 0.95 no
C30 C31 1.381(8) yes
C30 H23 0.95 no
C31 C32 1.383(8) yes
C31 H24 0.95 no
C32 H25 0.95 no
C33 C34 1.385(7) yes
C33 C38 1.388(7) yes
C34 C35 1.367(8) yes
C34 H26 0.95 no
C35 C36 1.377(8) yes
C35 H27 0.95 no
C36 C37 1.330(8) yes
C36 H28 0.95 no
C37 C38 1.372(8) yes
C37 H29 0.95 no
C38 H30 0.95 no

loop_
_geom_contact_atom_site_label_1
_geom_contact_atom_site_label_2
_geom_contact_distance
_geom_contact_site_symmetry_2
_geom_contact_publ_flag
N1 C6 3.534(6) 2_657 no
C1 C6 3.590(6) 2_657 no
C3 C17 3.351(7) 1_455 no
C3 C16 3.428(7) 1_455 no
C3 C18 3.459(7) 1_455 no
C5 C5 3.382(9) 2_657 no
C5 C6 3.572(7) 2_657 no
C10 C28 3.519(8) 2_667 no
C10 C29 3.561(8) 2_667 no
C12 C17 3.543(7) 2_658 no
C22 C29 3.519(8) 1_455 no
C22 C28 3.556(8) 1_455 no
